data_7249453
loop_
_publ_author_name
'Hosseinpoor, Saeed'
'Pourayoubi, Mehrdad'
'Zme\<skalov\'a, Eli\<ska'
'Poupon, Morgane'

_publ_section_title
;
 Supramolecular motifs formed by CH3/Cl-substituted arene groups: evidence
 for structural differences in thiophosphoramides and similarities in
 their complexes
;
_journal_issue 44
_journal_name_full 'RSC Advances'
_journal_page_first 32206
_journal_page_last 32220
_journal_paper_doi 10.1039/D4RA05281A
_journal_volume 14
_journal_year 2024
_chemical_formula_moiety 'C12 H18 Cl1 N2 O2 P1 S2'
_chemical_formula_sum 'C12 H18 Cl N2 O2 P S2'
_chemical_formula_weight 352.85
_space_group_IT_number 2
_space_group_name_Hall '-P 1'
_space_group_name_H-M_alt 'P -1'
_symmetry_cell_setting triclinic
_symmetry_space_group_name_H-M 'P -1'
_atom_sites_solution_hydrogens difmap
_atom_sites_solution_primary other
_audit_update_record
;
2023-12-04 deposited with the CCDC.	2024-09-26 downloaded from the CCDC.
;
_cell_angle_alpha 94.2128(19)
_cell_angle_beta 99.531(2)
_cell_angle_gamma 98.0165(16)
_cell_formula_units_Z 2
_cell_length_a 7.62900(10)
_cell_length_b 7.67020(10)
_cell_length_c 14.1025(4)
_cell_measurement_reflns_used 9497
_cell_measurement_temperature 95
_cell_measurement_theta_max 73.95
_cell_measurement_theta_min 3.17
_cell_volume 801.93(3)
_computing_cell_refinement
; 
 CrysAlisPro (Rigaku Oxford Diffraction, 2017) 
;
_computing_data_collection 'SuperNova, (Oxford Diffraction, 2010)'
_computing_data_reduction
; 
 CrysAlisPro (Rigaku Oxford Diffraction, 2017) 
;
_computing_molecular_graphics 'CAMERON (Watkin et al., 1996)'
_computing_publication_material 'CRYSTALS (Betteridge et al., 2003)'
_computing_structure_refinement 'CRYSTALS (Betteridge et al., 2003)'
_computing_structure_solution 'Superflip (Palatinus & Chapuis, 2007)'
_diffrn_ambient_temperature 95
_diffrn_measured_fraction_theta_full 1.000
_diffrn_measured_fraction_theta_max 0.981
_diffrn_measurement_device Area
_diffrn_measurement_device_type 'Oxford Diffraction SuperNova'
_diffrn_measurement_method \w
_diffrn_radiation_monochromator 'focussing mirrors'
_diffrn_radiation_type 'Cu K\a'
_diffrn_radiation_wavelength 1.54184
_diffrn_reflns_av_R_equivalents 0.023
_diffrn_reflns_av_unetI/netI 0.026
_diffrn_reflns_limit_h_max 9
_diffrn_reflns_limit_h_min -9
_diffrn_reflns_limit_k_max 9
_diffrn_reflns_limit_k_min -9
_diffrn_reflns_limit_l_max 17
_diffrn_reflns_limit_l_min -15
_diffrn_reflns_number 11539
_diffrn_reflns_theta_full 68.291
_diffrn_reflns_theta_max 74.111
_diffrn_reflns_theta_min 3.193
_diffrn_standards_number 0
_exptl_absorpt_coefficient_mu 5.513
_exptl_absorpt_correction_T_max 0.46
_exptl_absorpt_correction_T_min 0.11
_exptl_absorpt_correction_type multi-scan
_exptl_absorpt_process_details
; 
 CrysAlisPro (Rigaku Oxford Diffraction, 2017) 
;
_exptl_crystal_colour colourless
_exptl_crystal_density_diffrn 1.461
_exptl_crystal_density_meas ?
_exptl_crystal_density_method 'not measured'
_exptl_crystal_description block
_exptl_crystal_F_000 368
_exptl_crystal_size_max 0.491
_exptl_crystal_size_mid 0.273
_exptl_crystal_size_min 0.142
_refine_diff_density_max 0.54
_refine_diff_density_min -0.28
_refine_ls_extinction_coef 19.4(18)
_refine_ls_extinction_method 'Larson (1970), Equation 22'
_refine_ls_goodness_of_fit_ref 0.9743
_refine_ls_hydrogen_treatment constr
_refine_ls_matrix_type full
_refine_ls_number_parameters 182
_refine_ls_number_reflns 3209
_refine_ls_number_restraints 0
_refine_ls_R_factor_all 0.0258
_refine_ls_R_factor_gt 0.0255
_refine_ls_shift/su_max 0.0012674
_refine_ls_shift/su_mean 0.0000347
_refine_ls_structure_factor_coef Fsqd
_refine_ls_weighting_details
;
 Method= Modified Sheldrick 
 w=1/[\s^2^(F^2^) + ( 0.04P)^2^ + 0.56P] 
 ,where P=(max(Fo^2^,0) + 2Fc^2^)/3 
;
_refine_ls_weighting_scheme calc
_refine_ls_wR_factor_all 0.0713
_refine_ls_wR_factor_gt 0.0710
_refine_ls_wR_factor_ref 0.0713
_reflns_limit_h_max 9
_reflns_limit_h_min -9
_reflns_limit_k_max 9
_reflns_limit_k_min -9
_reflns_limit_l_max 17
_reflns_limit_l_min 0
_reflns_number_gt 3153
_reflns_number_total 3210
_reflns_threshold_expression I>2.0\s(I)
_oxford_diffrn_Wilson_B_factor 1.02
_oxford_diffrn_Wilson_scale 0.01
_oxford_refine_ls_r_factor_ref 0.0258
_oxford_refine_ls_scale 9.3(3)
_oxford_reflns_number_all 3209
_cod_data_source_file d4ra05281a2.cif
_cod_data_source_block I
_cod_depositor_comments
;
The following automatic conversions were performed:

data item '_exptl_crystal_density_meas' value 'not measured' was
changed to '?' -- the value is perceived as not measured.

Automatic conversion script
Id: cif_fix_values 8170 2020-07-09 18:12:32Z antanas 
;
_cod_original_sg_symbol_H-M 'P -1 '
_cod_original_formula_sum 'C12 H18 Cl1 N2 O2 P1 S2'
_cod_database_code 7249453
_oxford_refine_reflns_threshold_expression I>-3.0\s(I)
_oxford_refine_ls_r_factor_all 0.0258
_oxford_refine_ls_wr_factor_all 0.0713

loop_
_symmetry_equiv_pos_as_xyz
x,y,z
-x,-y,-z

loop_
_atom_site_label
_atom_site_type_symbol
_atom_site_fract_x
_atom_site_fract_y
_atom_site_fract_z
_atom_site_U_iso_or_equiv
_atom_site_occupancy
_atom_site_adp_type
_atom_site_refinement_flags_posn
_atom_site_refinement_flags_adp
_atom_site_refinement_flags_occupancy
_atom_site_disorder_assembly
_atom_site_disorder_group
_atom_site_attached_hydrogens
Cl1 Cl 0.24735(5) 1.28829(4) 0.50474(3) 0.0198 1.0000 Uani . . . . . .
C2 C 0.27963(19) 1.08760(18) 0.44798(11) 0.0145 1.0000 Uani . . . . . .
C3 C 0.38225(19) 1.08873(19) 0.37592(12) 0.0177 1.0000 Uani . . . . . .
C4 C 0.40857(19) 0.92795(19) 0.33245(11) 0.0162 1.0000 Uani . . . . . .
C5 C 0.33268(18) 0.76853(18) 0.35998(10) 0.0119 1.0000 Uani . . . . . .
C6 C 0.36359(18) 0.59393(18) 0.31329(10) 0.0130 1.0000 Uani . . . . . .
N7 N 0.19678(15) 0.48619(15) 0.26148(9) 0.0124 1.0000 Uani . . . . . .
C8 C 0.12520(18) 0.50070(17) 0.17000(10) 0.0108 1.0000 Uani . . . . . .
S9 S 0.22448(4) 0.63808(4) 0.10002(2) 0.0143 1.0000 Uani . . . . . .
N10 N -0.03680(15) 0.39582(15) 0.13270(8) 0.0111 1.0000 Uani . . . . . .
P11 P -0.15977(4) 0.24630(4) 0.18524(3) 0.0109 1.0000 Uani . . . . . .
S12 S -0.19780(5) 0.32730(5) 0.31205(3) 0.0178 1.0000 Uani . . . . . .
O13 O -0.05519(13) 0.08482(13) 0.18017(8) 0.0157 1.0000 Uani . . . . . .
C14 C -0.0873(2) -0.06887(19) 0.23427(12) 0.0202 1.0000 Uani . . . . . .
C15 C -0.2228(2) -0.21282(19) 0.17489(12) 0.0202 1.0000 Uani . . . . . .
O16 O -0.33218(13) 0.18872(13) 0.10587(8) 0.0143 1.0000 Uani . . . . . .
C17 C -0.48913(19) 0.28153(19) 0.09581(12) 0.0166 1.0000 Uani . . . . . .
C18 C -0.65510(19) 0.1472(2) 0.08646(12) 0.0198 1.0000 Uani . . . . . .
C19 C 0.2296(2) 0.77170(19) 0.43268(11) 0.0155 1.0000 Uani . . . . . .
C20 C 0.2030(2) 0.9304(2) 0.47748(11) 0.0171 1.0000 Uani . . . . . .
H31 H 0.4391 1.1942 0.3607 0.0213 1.0000 Uiso R . . . . .
H41 H 0.4808 0.9326 0.2864 0.0214 1.0000 Uiso R . . . . .
H61 H 0.4138 0.5252 0.3656 0.0165 1.0000 Uiso R . . . . .
H62 H 0.4509 0.6091 0.2694 0.0161 1.0000 Uiso R . . . . .
H141 H -0.1202 -0.0340 0.2981 0.0251 1.0000 Uiso R . . . . .
H142 H 0.0236 -0.1123 0.2428 0.0256 1.0000 Uiso R . . . . .
H151 H -0.2319 -0.3109 0.2115 0.0303 1.0000 Uiso R . . . . .
H153 H -0.3385 -0.1737 0.1621 0.0320 1.0000 Uiso R . . . . .
H152 H -0.1830 -0.2459 0.1200 0.0342 1.0000 Uiso R . . . . .
H171 H -0.4794 0.3676 0.1486 0.0211 1.0000 Uiso R . . . . .
H172 H -0.4923 0.3470 0.0382 0.0235 1.0000 Uiso R . . . . .
H181 H -0.7590 0.2055 0.0760 0.0320 1.0000 Uiso R . . . . .
H182 H -0.6653 0.0888 0.1416 0.0338 1.0000 Uiso R . . . . .
H183 H -0.6568 0.0509 0.0414 0.0310 1.0000 Uiso R . . . . .
H191 H 0.1793 0.6646 0.4502 0.0178 1.0000 Uiso R . . . . .
H201 H 0.1308 0.9384 0.5271 0.0227 1.0000 Uiso R . . . . .
H101 H -0.0761 0.3988 0.0713 0.0155 1.0000 Uiso R . . . . .
H71 H 0.1303 0.4228 0.2936 0.0149 1.0000 Uiso R . . . . .

loop_
_atom_site_aniso_label
_atom_site_aniso_U_11
_atom_site_aniso_U_22
_atom_site_aniso_U_33
_atom_site_aniso_U_23
_atom_site_aniso_U_13
_atom_site_aniso_U_12
Cl1 0.01919(18) 0.01274(17) 0.0259(2) -0.00300(13) -0.00013(14) 0.00479(13)
C2 0.0129(7) 0.0114(6) 0.0173(7) -0.0015(5) -0.0029(5) 0.0034(5)
C3 0.0131(7) 0.0124(7) 0.0271(8) 0.0041(6) 0.0038(6) -0.0012(5)
C4 0.0112(6) 0.0155(7) 0.0223(8) 0.0033(6) 0.0053(5) 0.0005(5)
C5 0.0097(6) 0.0129(6) 0.0117(7) 0.0012(5) -0.0021(5) 0.0017(5)
C6 0.0107(6) 0.0126(6) 0.0145(7) 0.0009(5) -0.0003(5) 0.0007(5)
N7 0.0122(6) 0.0103(5) 0.0137(6) 0.0022(4) 0.0021(5) -0.0027(4)
C8 0.0101(6) 0.0074(6) 0.0157(7) 0.0006(5) 0.0043(5) 0.0017(5)
S9 0.01322(17) 0.01387(17) 0.01470(19) 0.00463(13) 0.00281(13) -0.00330(12)
N10 0.0120(5) 0.0112(5) 0.0098(5) 0.0022(4) 0.0022(4) -0.0004(4)
P11 0.00881(17) 0.00890(17) 0.01515(19) 0.00299(13) 0.00318(13) 0.00010(12)
S12 0.01783(19) 0.02112(19) 0.01530(19) 0.00337(14) 0.00748(14) -0.00025(14)
O13 0.0117(5) 0.0106(5) 0.0260(6) 0.0059(4) 0.0043(4) 0.0027(4)
C14 0.0210(8) 0.0128(7) 0.0266(8) 0.0092(6) -0.0002(6) 0.0031(6)
C15 0.0191(7) 0.0133(7) 0.0293(9) 0.0044(6) 0.0070(6) 0.0016(6)
O16 0.0092(5) 0.0116(5) 0.0216(5) 0.0005(4) 0.0012(4) 0.0021(4)
C17 0.0103(6) 0.0124(6) 0.0275(8) 0.0030(6) 0.0020(6) 0.0047(5)
C18 0.0118(7) 0.0191(7) 0.0287(8) 0.0019(6) 0.0054(6) 0.0017(6)
C19 0.0189(7) 0.0123(6) 0.0160(7) 0.0054(5) 0.0032(6) 0.0018(5)
C20 0.0214(7) 0.0174(7) 0.0142(7) 0.0038(5) 0.0048(6) 0.0058(6)

loop_
_atom_type_symbol
_atom_type_scat_dispersion_real
_atom_type_scat_dispersion_imag
_atom_type_scat_Cromer_Mann_a1
_atom_type_scat_Cromer_Mann_b1
_atom_type_scat_Cromer_Mann_a2
_atom_type_scat_Cromer_Mann_b2
_atom_type_scat_Cromer_Mann_a3
_atom_type_scat_Cromer_Mann_b3
_atom_type_scat_Cromer_Mann_a4
_atom_type_scat_Cromer_Mann_b4
_atom_type_scat_Cromer_Mann_c
_atom_type_scat_source
C 0.0181 0.0091 2.3100 20.8439 1.0200 10.2075 1.5886 0.5687 0.8650 51.6512 0.2156 'International Tables Vol C 4.2.6.8 and 6.1.1.4'
H 0.0000 0.0000 0.4930 10.5109 0.3229 26.1257 0.1402 3.1424 0.0408 57.7998 0.0030 'International Tables Vol C 4.2.6.8 and 6.1.1.4'
N 0.0311 0.0180 12.2126 0.0057 3.1322 9.8933 2.0125 28.9975 1.1663 0.5826 -11.5290 'International Tables Vol C 4.2.6.8 and 6.1.1.4'
O 0.0492 0.0322 3.0485 13.2771 2.2868 5.7011 1.5463 0.3239 0.8670 32.9089 0.2508 'International Tables Vol C 4.2.6.8 and 6.1.1.4'
S 0.3331 0.5567 6.9053 1.4679 5.2034 22.2151 1.4379 0.2536 1.5863 56.1720 0.8669 'International Tables Vol C 4.2.6.8 and 6.1.1.4'
P 0.2955 0.4335 6.4345 1.9067 4.1791 27.1570 1.7800 0.5260 1.4908 68.1645 1.1149 'International Tables Vol C 4.2.6.8 and 6.1.1.4'
Cl 0.3639 0.7018 11.4604 0.0104 7.1964 1.1662 6.2556 18.5194 1.6455 47.7784 -9.5574 'International Tables Vol C 4.2.6.8 and 6.1.1.4'

loop_
_geom_angle_atom_site_label_1
_geom_angle_site_symmetry_1
_geom_angle_atom_site_label_2
_geom_angle_site_symmetry_2
_geom_angle_atom_site_label_3
_geom_angle_site_symmetry_3
_geom_angle
_geom_angle_publ_flag
Cl1 . C2 . C3 . 119.53(11) yes
Cl1 . C2 . C20 . 118.98(12) yes
C3 . C2 . C20 . 121.48(13) yes
C2 . C3 . C4 . 118.78(13) yes
C2 . C3 . H31 . 120.1 no
C4 . C3 . H31 . 120.9 no
C3 . C4 . C5 . 121.07(14) yes
C3 . C4 . H41 . 117.0 no
C5 . C4 . H41 . 122.0 no
C4 . C5 . C6 . 120.86(13) yes
C4 . C5 . C19 . 118.81(13) yes
C6 . C5 . C19 . 120.32(12) yes
C5 . C6 . N7 . 112.67(11) yes
C5 . C6 . H61 . 107.8 no
N7 . C6 . H61 . 106.8 no
C5 . C6 . H62 . 112.5 no
N7 . C6 . H62 . 109.3 no
H61 . C6 . H62 . 107.5 no
C6 . N7 . C8 . 123.97(12) yes
C6 . N7 . H71 . 118.8 no
C8 . N7 . H71 . 116.3 no
N7 . C8 . S9 . 123.07(10) yes
N7 . C8 . N10 . 117.15(12) yes
S9 . C8 . N10 . 119.78(11) yes
C8 . N10 . P11 . 129.28(10) yes
C8 . N10 . H101 . 115.9 no
P11 . N10 . H101 . 114.5 no
N10 . P11 . S12 . 114.70(4) yes
N10 . P11 . O13 . 101.81(6) yes
S12 . P11 . O13 . 115.90(5) yes
N10 . P11 . O16 . 102.34(6) yes
S12 . P11 . O16 . 116.58(4) yes
O13 . P11 . O16 . 103.48(6) yes
P11 . O13 . C14 . 123.23(9) yes
O13 . C14 . C15 . 111.20(12) yes
O13 . C14 . H141 . 111.3 no
C15 . C14 . H141 . 112.8 no
O13 . C14 . H142 . 103.9 no
C15 . C14 . H142 . 106.3 no
H141 . C14 . H142 . 110.9 no
C14 . C15 . H151 . 107.5 no
C14 . C15 . H153 . 109.8 no
H151 . C15 . H153 . 108.9 no
C14 . C15 . H152 . 109.5 no
H151 . C15 . H152 . 108.2 no
H153 . C15 . H152 . 112.7 no
P11 . O16 . C17 . 123.71(9) yes
O16 . C17 . C18 . 108.43(11) yes
O16 . C17 . H171 . 111.0 no
C18 . C17 . H171 . 111.8 no
O16 . C17 . H172 . 109.1 no
C18 . C17 . H172 . 110.7 no
H171 . C17 . H172 . 105.8 no
C17 . C18 . H181 . 109.2 no
C17 . C18 . H182 . 114.6 no
H181 . C18 . H182 . 104.8 no
C17 . C18 . H183 . 112.7 no
H181 . C18 . H183 . 114.9 no
H182 . C18 . H183 . 100.3 no
C5 . C19 . C20 . 121.03(13) yes
C5 . C19 . H191 . 118.0 no
C20 . C19 . H191 . 121.0 no
C2 . C20 . C19 . 118.83(14) yes
C2 . C20 . H201 . 117.5 no
C19 . C20 . H201 . 123.6 no

loop_
_geom_bond_atom_site_label_1
_geom_bond_site_symmetry_1
_geom_bond_atom_site_label_2
_geom_bond_site_symmetry_2
_geom_bond_distance
_geom_bond_publ_flag
Cl1 . C2 . 1.7495(14) yes
C2 . C3 . 1.382(2) yes
C2 . C20 . 1.388(2) yes
C3 . C4 . 1.391(2) yes
C3 . H31 . 0.920 no
C4 . C5 . 1.389(2) yes
C4 . H41 . 0.919 no
C5 . C6 . 1.5141(19) yes
C5 . C19 . 1.393(2) yes
C6 . N7 . 1.4650(17) yes
C6 . H61 . 0.994 no
C6 . H62 . 0.983 no
N7 . C8 . 1.3341(18) yes
N7 . H71 . 0.860 no
C8 . S9 . 1.6839(14) yes
C8 . N10 . 1.3772(18) yes
N10 . P11 . 1.6731(12) yes
N10 . H101 . 0.871 no
P11 . S12 . 1.9306(5) yes
P11 . O13 . 1.5676(10) yes
P11 . O16 . 1.5671(10) yes
O13 . C14 . 1.4647(17) yes
C14 . C15 . 1.499(2) yes
C14 . H141 . 1.002 no
C14 . H142 . 0.945 no
C15 . H151 . 0.944 no
C15 . H153 . 0.965 no
C15 . H152 . 0.908 no
O16 . C17 . 1.4686(16) yes
C17 . C18 . 1.498(2) yes
C17 . H171 . 0.944 no
C17 . H172 . 0.985 no
C18 . H181 . 0.959 no
C18 . H182 . 0.935 no
C18 . H183 . 0.936 no
C19 . C20 . 1.386(2) yes
C19 . H191 . 0.925 no
C20 . H201 . 0.963 no
